data_7716809
loop_
_publ_author_name
'Masternak, Joanna'
'Ok&#x142;a, Karol'
'Kubas, Adam'
'Voller, Ji&#x159;&#xed;'
'Kozlansk&#xe1;, Karol&#xed;na'
'Zienkiewicz-Machnik, Ma&#x142;gorzata'
'Gilewska, Agnieszka'
'Sitkowski, Jerzy'
'Kamecka, Anna'
'Kazimierczuk, Katarzyna'
'Barszcz, Barbara'

_publ_section_title
;
 Synthesis, photophysical characterisation, quantum-chemical study and
 <i>in vitro</i> antiproliferative activity of cyclometalated Ir(III)
 complexes based on 3,5-dimethyl-1-phenyl-1<i>H</i>-pyrazole and N,N-donor
 ligands.
;
_journal_issue 34
_journal_name_full 'Dalton transactions (Cambridge, England : 2003)'
_journal_page_first 14438
_journal_page_last 14450
_journal_paper_doi 10.1039/d4dt01796j
_journal_volume 53
_journal_year 2024
_chemical_absolute_configuration unk
_chemical_formula_moiety '2(C33 H30 Ir N6 O), 2(F6P), C H2 Cl2'
_chemical_formula_sum 'C67 H62 Cl2 F12 Ir2 N12 O2 P2'
_chemical_formula_weight 1812.52
_chemical_name_systematic
;
[(di(2-pyridyl)ketone-\k^2^N,N')-bis(3,5-dimethyl-1-phenyl-1H-pyrazole-\k^2^N,\
C)iridium(III)] hexafluorophosphate dichloromethane hemisolvate
;
_space_group_IT_number 14
_space_group_name_Hall '-P 2ybc'
_space_group_name_H-M_alt 'P 1 21/c 1'
_symmetry_cell_setting monoclinic
_symmetry_Int_Tables_number 14
_symmetry_space_group_name_Hall '-P 2ybc'
_symmetry_space_group_name_H-M 'P 1 21/c 1'
_atom_sites_solution_hydrogens geom
_audit_conform_dict_location ftp://ftp.iucr.org/pub/cif_core.dic
_audit_conform_dict_name cif_core.dic
_audit_conform_dict_version 2.4
_audit_creation_date 2021-05-11
_audit_creation_method 'WinGX routine CIF_UPDATE'
_audit_update_record
;
2023-01-03 deposited with the CCDC.	2024-07-29 downloaded from the CCDC.
;
_cell_angle_alpha 90
_cell_angle_beta 105.374(4)
_cell_angle_gamma 90
_cell_formula_units_Z 2
_cell_length_a 10.4234(5)
_cell_length_b 20.1866(7)
_cell_length_c 17.6610(8)
_cell_measurement_reflns_used 98285
_cell_measurement_temperature 120(2)
_cell_measurement_theta_max 29.75
_cell_measurement_theta_min 2.26
_cell_volume 3583.1(3)
_computing_molecular_graphics 'Ortep for Windows (Farrugia, 2012)'
_computing_publication_material 'WinGX publication routines (Farrugia, 2012)'
_computing_structure_refinement 'SHELXL-2018/3 (Sheldrick, 2018)'
_diffrn_ambient_temperature 120(2)
_diffrn_detector 'image plate (34 cm diameter)'
_diffrn_detector_area_resol_mean 6.67
_diffrn_detector_type STOE
_diffrn_measured_fraction_theta_full 0.999
_diffrn_measured_fraction_theta_max 0.994
_diffrn_measurement_device '2-circle goniometer'
_diffrn_measurement_device_type 'STOE IPDS 2T'
_diffrn_measurement_method 'rotation method'
_diffrn_radiation_monochromator 'parabolic x-ray mirror'
_diffrn_radiation_probe x-ray
_diffrn_radiation_type MoK\a
_diffrn_radiation_wavelength 0.71073
_diffrn_reflns_av_R_equivalents 0.029
_diffrn_reflns_av_unetI/netI 0.014
_diffrn_reflns_Laue_measured_fraction_full 0.999
_diffrn_reflns_Laue_measured_fraction_max 0.994
_diffrn_reflns_limit_h_max 14
_diffrn_reflns_limit_h_min -14
_diffrn_reflns_limit_k_max 27
_diffrn_reflns_limit_k_min -27
_diffrn_reflns_limit_l_max 23
_diffrn_reflns_limit_l_min -24
_diffrn_reflns_number 53401
_diffrn_reflns_point_group_measured_fraction_full 0.999
_diffrn_reflns_point_group_measured_fraction_max 0.994
_diffrn_reflns_theta_full 25.242
_diffrn_reflns_theta_max 29.188
_diffrn_reflns_theta_min 2.264
_diffrn_source 'GeniX Mo, 0.05 x 0.05 mm2 microfocus'
_diffrn_standards_number 0
_exptl_absorpt_coefficient_mu 3.913
_exptl_absorpt_correction_T_max 0.6541
_exptl_absorpt_correction_T_min 0.5659
_exptl_absorpt_correction_type numerical
_exptl_absorpt_process_details
;
        Numerical  absorption  correction was  performed
        after the  optimization of  the  crystal-shape
        description due to Herrendorf?s method
        [Herrendorf, 1994]
        Herrendorf,  W. (1994).HABITUS, a program for the
        optimization  of  the  crystal description for
 the numerical absorption correction by means of
        suitable, psi scanned reflections;dissertation
        1994,Karlsruhe;extension 1998,Gie\&sen
;
_exptl_crystal_colour orange
_exptl_crystal_density_diffrn 1.68
_exptl_crystal_density_method 'not measured'
_exptl_crystal_description plate
_exptl_crystal_F_000 1780
_exptl_crystal_size_max 0.20
_exptl_crystal_size_mid 0.15
_exptl_crystal_size_min 0.13
_refine_diff_density_max 0.895
_refine_diff_density_min -1.758
_refine_diff_density_rms 0.112
_refine_ls_extinction_method none
_refine_ls_goodness_of_fit_ref 1.059
_refine_ls_hydrogen_treatment constr
_refine_ls_matrix_type full
_refine_ls_number_parameters 464
_refine_ls_number_reflns 9644
_refine_ls_number_restraints 0
_refine_ls_restrained_S_all 1.059
_refine_ls_R_factor_all 0.0325
_refine_ls_R_factor_gt 0.0303
_refine_ls_shift/su_max 0.003
_refine_ls_shift/su_mean 0
_refine_ls_structure_factor_coef Fsqd
_refine_ls_weighting_details 'w=1/[\s^2^(Fo^2^)+(0.0421P)^2^+8.1903P] where P=(Fo^2^+2Fc^2^)/3'
_refine_ls_weighting_scheme calc
_refine_ls_wR_factor_gt 0.0784
_refine_ls_wR_factor_ref 0.0802
_reflns_Friedel_coverage 0
_reflns_number_gt 9049
_reflns_number_total 9644
_reflns_threshold_expression 'I > 2\s(I)'
_cod_data_source_file d4dt01796j2.cif
_cod_data_source_block b2c_2020
_cod_depositor_comments 'Adding full bibliography for 7716806--7716809.cif.'
_cod_original_sg_symbol_H-M 'P 21/c'
_cod_database_code 7716809
_shelx_shelxl_version_number 2018/3

loop_
_symmetry_equiv_pos_as_xyz
'x, y, z'
'-x, y+1/2, -z+1/2'
'-x, -y, -z'
'x, -y-1/2, z-1/2'

loop_
_atom_site_label
_atom_site_type_symbol
_atom_site_fract_x
_atom_site_fract_y
_atom_site_fract_z
_atom_site_U_iso_or_equiv
_atom_site_adp_type
_atom_site_occupancy
_atom_site_site_symmetry_order
_atom_site_calc_flag
_atom_site_refinement_flags_posn
_atom_site_refinement_flags_adp
_atom_site_refinement_flags_occupancy
_atom_site_disorder_assembly
_atom_site_disorder_group
C1 C 0.3108(3) 0.81219(18) 0.45321(19) 0.0312(6) Uani 1 1 d . . . . .
H1 H 0.26279 0.808485 0.491852 0.037 Uiso 1 1 calc R U . . .
C4 C 0.4469(4) 0.82487(19) 0.3428(2) 0.0363(7) Uani 1 1 d . . . . .
H4 H 0.497593 0.828844 0.305578 0.044 Uiso 1 1 calc R U . . .
C5 C 0.4889(3) 0.78341(16) 0.4069(2) 0.0282(6) Uani 1 1 d . . . . .
C6 C 0.6164(3) 0.74643(18) 0.4130(2) 0.0319(6) Uani 1 1 d . . . . .
C7 C 0.6330(3) 0.67503(17) 0.43538(18) 0.0283(6) Uani 1 1 d . . . . .
C8 C 0.7009(3) 0.63609(19) 0.3932(2) 0.0343(7) Uani 1 1 d . . . . .
H8 H 0.733523 0.655316 0.352894 0.041 Uiso 1 1 calc R U . . .
C9 C 0.7202(4) 0.56962(19) 0.4104(2) 0.0387(8) Uani 1 1 d . . . . .
H9 H 0.763777 0.542 0.381451 0.046 Uiso 1 1 calc R U . . .
C10 C 0.6742(4) 0.54436(18) 0.4713(2) 0.0385(8) Uani 1 1 d . . . . .
H10 H 0.688018 0.499063 0.485706 0.046 Uiso 1 1 calc R U . . .
C11 C 0.6081(3) 0.58558(16) 0.5107(2) 0.0321(6) Uani 1 1 d . . . . .
H11 H 0.577643 0.567455 0.552484 0.038 Uiso 1 1 calc R U . . .
C12 C 0.7280(3) 0.80704(17) 0.6193(2) 0.0294(6) Uani 1 1 d . . . . .
C13 C 0.8406(3) 0.80747(17) 0.6832(2) 0.0310(6) Uani 1 1 d . . . . .
H13 H 0.904217 0.84211 0.696882 0.037 Uiso 1 1 calc R U . . .
C14 C 0.8426(3) 0.74869(17) 0.72297(19) 0.0294(6) Uani 1 1 d . . . . .
C15 C 0.6783(4) 0.86198(17) 0.5626(2) 0.0381(7) Uani 1 1 d . . . . .
H15A H 0.701902 0.853014 0.513433 0.057 Uiso 1 1 calc R U . . .
H15B H 0.719067 0.903799 0.585009 0.057 Uiso 1 1 calc R U . . .
H15C H 0.581393 0.865222 0.552136 0.057 Uiso 1 1 calc R U . . .
C16 C 0.9411(3) 0.7266(2) 0.7960(2) 0.0360(7) Uani 1 1 d . . . . .
H16A H 0.894674 0.715094 0.835703 0.054 Uiso 1 1 calc R U . . .
H16B H 1.004474 0.762476 0.815822 0.054 Uiso 1 1 calc R U . . .
H16C H 0.989046 0.687727 0.784528 0.054 Uiso 1 1 calc R U . . .
C17 C 0.6705(3) 0.65460(15) 0.69919(18) 0.0257(5) Uani 1 1 d . . . . .
C18 C 0.7316(3) 0.60909(18) 0.7561(2) 0.0345(7) Uani 1 1 d . . . . .
H18 H 0.821606 0.614891 0.785215 0.041 Uiso 1 1 calc R U . . .
C19 C 0.6586(4) 0.55467(19) 0.7700(2) 0.0385(7) Uani 1 1 d . . . . .
H19 H 0.698993 0.523036 0.808867 0.046 Uiso 1 1 calc R U . . .
C20 C 0.5272(3) 0.54660(16) 0.7272(2) 0.0329(7) Uani 1 1 d . . . . .
H20 H 0.477222 0.509978 0.737601 0.039 Uiso 1 1 calc R U . . .
C21 C 0.4684(3) 0.59185(15) 0.66909(18) 0.0272(6) Uani 1 1 d . . . . .
H21 H 0.378307 0.585824 0.640265 0.033 Uiso 1 1 calc R U . . .
C22 C 0.5397(3) 0.64618(15) 0.65232(17) 0.0239(5) Uani 1 1 d . . . . .
C23 C 0.2298(3) 0.63008(16) 0.46932(17) 0.0268(6) Uani 1 1 d . . . . .
C24 C 0.1041(3) 0.61874(17) 0.48011(19) 0.0300(6) Uani 1 1 d . . . . .
H24 H 0.037659 0.590363 0.449412 0.036 Uiso 1 1 calc R U . . .
C25 C 0.0936(3) 0.65617(16) 0.54337(18) 0.0269(6) Uani 1 1 d . . . . .
C26 C 0.2870(4) 0.60441(18) 0.40587(19) 0.0331(7) Uani 1 1 d . . . . .
H26A H 0.327242 0.641041 0.383862 0.05 Uiso 1 1 calc R U . . .
H26B H 0.216164 0.584269 0.364378 0.05 Uiso 1 1 calc R U . . .
H26C H 0.355075 0.571069 0.427758 0.05 Uiso 1 1 calc R U . . .
C27 C -0.0224(3) 0.66160(19) 0.5785(2) 0.0335(7) Uani 1 1 d . . . . .
H27A H 0.007725 0.653266 0.635083 0.05 Uiso 1 1 calc R U . . .
H27B H -0.090164 0.628882 0.553956 0.05 Uiso 1 1 calc R U . . .
H27C H -0.06046 0.706209 0.569248 0.05 Uiso 1 1 calc R U . . .
C28 C 0.2593(3) 0.73984(15) 0.62566(17) 0.0255(5) Uani 1 1 d . . . . .
C29 C 0.1805(3) 0.7692(2) 0.6687(2) 0.0393(8) Uani 1 1 d . . . . .
H29 H 0.092552 0.753884 0.66389 0.047 Uiso 1 1 calc R U . . .
C30 C 0.2324(4) 0.8211(2) 0.7186(2) 0.0450(9) Uani 1 1 d . . . . .
H30 H 0.179579 0.841895 0.74808 0.054 Uiso 1 1 calc R U . . .
C31 C 0.3613(4) 0.84291(19) 0.7258(2) 0.0361(7) Uani 1 1 d . . . . .
H31 H 0.396947 0.878236 0.760531 0.043 Uiso 1 1 calc R U . . .
C32 C 0.4385(3) 0.81301(17) 0.68203(19) 0.0296(6) Uani 1 1 d . . . . .
H32 H 0.526562 0.828464 0.687483 0.036 Uiso 1 1 calc R U . . .
C33 C 0.3900(3) 0.76096(14) 0.63038(16) 0.0226(5) Uani 1 1 d . . . . .
C35 C 0.2622(3) 0.85451(18) 0.3905(2) 0.0351(7) Uani 1 1 d . . . . .
H35 H 0.183151 0.879152 0.386772 0.042 Uiso 1 1 calc R U . . .
C36 C 0.3303(4) 0.86053(19) 0.3333(2) 0.0378(7) Uani 1 1 d . . . . .
H36 H 0.297971 0.888301 0.288955 0.045 Uiso 1 1 calc R U . . .
C37 C 0.9374(19) 0.4174(8) 0.9357(8) 0.100(5) Uani 0.5 1 d . . P . .
H37A H 1.006122 0.448105 0.926903 0.12 Uiso 0.5 1 calc R U P . .
H37B H 0.89428 0.395826 0.885034 0.12 Uiso 0.5 1 calc R U P . .
Cl1 Cl 1.0139(3) 0.35673(18) 1.00405(18) 0.0777(8) Uani 0.5 1 d . . P . .
Cl2 Cl 0.8187(5) 0.4625(2) 0.9673(3) 0.1148(15) Uani 0.5 1 d . . P . .
F1 F 0.9238(3) 0.56969(11) 0.30655(14) 0.0450(5) Uani 1 1 d . . . . .
F2 F 1.0463(3) 0.53398(14) 0.22770(17) 0.0603(7) Uani 1 1 d . . . . .
F3 F 1.0642(3) 0.48386(12) 0.34383(15) 0.0538(6) Uani 1 1 d . . . . .
F4 F 0.9658(2) 0.42967(12) 0.23177(15) 0.0469(6) Uani 1 1 d . . . . .
F5 F 0.8429(3) 0.46525(12) 0.31031(16) 0.0494(6) Uani 1 1 d . . . . .
F6 F 0.8248(3) 0.51517(14) 0.19450(16) 0.0617(7) Uani 1 1 d . . . . .
Ir1 Ir 0.48286(2) 0.71041(2) 0.56237(2) 0.02174(4) Uani 1 1 d . . . . .
N1 N 0.4221(3) 0.77603(13) 0.46239(15) 0.0252(5) Uani 1 1 d . . . . .
N2 N 0.5846(3) 0.65019(13) 0.49313(15) 0.0256(5) Uani 1 1 d . . . . .
N3 N 0.6637(2) 0.74927(13) 0.61806(15) 0.0248(5) Uani 1 1 d . . . . .
N4 N 0.7345(3) 0.71310(12) 0.68212(16) 0.0252(5) Uani 1 1 d . . . . .
N5 N 0.2964(2) 0.67188(13) 0.52444(14) 0.0237(5) Uani 1 1 d . . . . .
N6 N 0.2116(2) 0.68877(13) 0.56963(14) 0.0238(5) Uani 1 1 d . . . . .
O1 O 0.7055(3) 0.77423(15) 0.39269(19) 0.0456(7) Uani 1 1 d . . . . .
P1 P 0.94527(9) 0.49973(4) 0.26872(5) 0.03045(16) Uani 1 1 d . . . . .

loop_
_atom_site_aniso_label
_atom_site_aniso_U_11
_atom_site_aniso_U_22
_atom_site_aniso_U_33
_atom_site_aniso_U_23
_atom_site_aniso_U_13
_atom_site_aniso_U_12
C1 0.0275(14) 0.0393(17) 0.0292(15) 0.0032(13) 0.0117(12) -0.0002(13)
C4 0.0374(17) 0.0441(19) 0.0321(16) 0.0082(14) 0.0172(14) 0.0030(14)
C5 0.0253(14) 0.0318(15) 0.0307(16) -0.0010(12) 0.0130(12) -0.0014(11)
C6 0.0282(15) 0.0385(17) 0.0338(16) 0.0045(13) 0.0163(12) 0.0023(12)
C7 0.0239(13) 0.0361(16) 0.0272(14) -0.0004(12) 0.0105(11) -0.0018(11)
C8 0.0328(16) 0.0437(18) 0.0327(16) -0.0007(14) 0.0197(13) 0.0011(14)
C9 0.0403(18) 0.0413(18) 0.0414(19) -0.0110(15) 0.0227(15) -0.0003(15)
C10 0.0438(19) 0.0307(16) 0.047(2) -0.0057(14) 0.0223(16) 0.0028(14)
C11 0.0361(16) 0.0298(15) 0.0357(16) -0.0015(12) 0.0190(13) -0.0014(12)
C12 0.0264(14) 0.0306(14) 0.0340(16) -0.0036(12) 0.0132(12) -0.0042(12)
C13 0.0245(14) 0.0329(15) 0.0370(16) -0.0072(13) 0.0104(12) -0.0064(12)
C14 0.0215(13) 0.0375(16) 0.0322(15) -0.0060(12) 0.0121(11) 0.0009(11)
C15 0.0411(18) 0.0322(16) 0.0401(18) 0.0017(14) 0.0090(15) -0.0104(14)
C16 0.0256(15) 0.0466(19) 0.0352(17) -0.0036(15) 0.0072(13) 0.0002(14)
C17 0.0229(13) 0.0290(14) 0.0275(14) -0.0009(11) 0.0108(11) 0.0020(11)
C18 0.0276(15) 0.0394(17) 0.0366(17) 0.0057(14) 0.0087(13) 0.0054(13)
C19 0.0391(18) 0.0368(17) 0.0407(18) 0.0102(14) 0.0123(15) 0.0057(14)
C20 0.0378(17) 0.0287(15) 0.0356(16) 0.0047(13) 0.0158(13) -0.0010(13)
C21 0.0299(14) 0.0269(14) 0.0271(14) -0.0013(11) 0.0115(11) 0.0002(11)
C22 0.0254(13) 0.0268(13) 0.0226(12) 0.0012(10) 0.0120(10) 0.0025(10)
C23 0.0288(14) 0.0298(14) 0.0228(13) -0.0019(11) 0.0084(11) -0.0019(11)
C24 0.0261(14) 0.0351(16) 0.0295(15) -0.0052(12) 0.0085(11) -0.0074(12)
C25 0.0223(13) 0.0324(15) 0.0265(14) 0.0001(11) 0.0077(11) -0.0034(11)
C26 0.0374(17) 0.0400(17) 0.0255(14) -0.0088(13) 0.0147(13) -0.0101(14)
C27 0.0257(14) 0.0400(18) 0.0380(17) -0.0048(14) 0.0140(13) -0.0038(12)
C28 0.0235(13) 0.0305(14) 0.0245(13) -0.0034(11) 0.0100(10) -0.0009(11)
C29 0.0256(15) 0.051(2) 0.046(2) -0.0174(17) 0.0177(14) -0.0040(14)
C30 0.0325(17) 0.058(2) 0.049(2) -0.0273(19) 0.0193(16) -0.0050(16)
C31 0.0339(17) 0.0429(18) 0.0342(17) -0.0150(14) 0.0136(13) -0.0037(14)
C32 0.0274(14) 0.0353(16) 0.0283(14) -0.0042(12) 0.0112(12) -0.0031(12)
C33 0.0224(12) 0.0274(13) 0.0213(12) -0.0031(10) 0.0116(10) 0.0013(10)
C35 0.0299(15) 0.0424(18) 0.0333(16) 0.0067(14) 0.0090(13) 0.0060(13)
C36 0.0406(18) 0.0451(19) 0.0292(16) 0.0112(14) 0.0116(13) 0.0061(15)
C37 0.151(16) 0.085(9) 0.062(7) 0.001(7) 0.022(8) 0.002(10)
Cl1 0.0632(16) 0.103(2) 0.0701(16) 0.0172(16) 0.0238(13) 0.0037(15)
Cl2 0.117(3) 0.102(3) 0.114(3) 0.049(2) 0.011(3) -0.003(2)
F1 0.0643(15) 0.0301(10) 0.0438(12) -0.0071(9) 0.0203(11) -0.0006(10)
F2 0.0768(19) 0.0571(16) 0.0627(16) -0.0088(13) 0.0461(15) -0.0218(14)
F3 0.0536(14) 0.0401(12) 0.0548(15) -0.0003(11) -0.0081(11) -0.0059(11)
F4 0.0403(12) 0.0414(12) 0.0624(15) -0.0218(11) 0.0194(11) -0.0015(9)
F5 0.0537(14) 0.0407(12) 0.0668(16) -0.0122(11) 0.0388(12) -0.0099(10)
F6 0.0657(17) 0.0560(16) 0.0482(14) -0.0039(12) -0.0114(12) 0.0058(13)
Ir1 0.02097(6) 0.02488(6) 0.02171(6) -0.00125(4) 0.00978(4) -0.00149(4)
N1 0.0248(12) 0.0290(12) 0.0231(11) 0.0026(9) 0.0085(9) -0.0005(10)
N2 0.0258(12) 0.0283(12) 0.0257(12) -0.0035(9) 0.0121(9) -0.0006(9)
N3 0.0202(11) 0.0282(12) 0.0272(12) -0.0018(9) 0.0082(9) -0.0037(9)
N4 0.0197(11) 0.0304(13) 0.0270(12) 0.0002(9) 0.0086(9) 0.0016(9)
N5 0.0210(11) 0.0298(12) 0.0227(11) -0.0034(9) 0.0097(9) -0.0035(9)
N6 0.0203(11) 0.0303(12) 0.0231(11) -0.0019(9) 0.0097(9) -0.0009(9)
O1 0.0390(14) 0.0459(14) 0.0623(18) 0.0151(13) 0.0319(14) 0.0018(12)
P1 0.0331(4) 0.0299(4) 0.0308(4) -0.0055(3) 0.0127(3) -0.0025(3)

loop_
_atom_type_symbol
_atom_type_description
_atom_type_scat_dispersion_real
_atom_type_scat_dispersion_imag
_atom_type_scat_source
C C 0.0033 0.0016 'International Tables Vol C Tables 4.2.6.8 and 6.1.1.4'
H H 0 0 'International Tables Vol C Tables 4.2.6.8 and 6.1.1.4'
Cl Cl 0.1484 0.1585 'International Tables Vol C Tables 4.2.6.8 and 6.1.1.4'
F F 0.0171 0.0103 'International Tables Vol C Tables 4.2.6.8 and 6.1.1.4'
Ir Ir -1.4442 7.9887 'International Tables Vol C Tables 4.2.6.8 and 6.1.1.4'
N N 0.0061 0.0033 'International Tables Vol C Tables 4.2.6.8 and 6.1.1.4'
O O 0.0106 0.006 'International Tables Vol C Tables 4.2.6.8 and 6.1.1.4'
P P 0.1023 0.0942 'International Tables Vol C Tables 4.2.6.8 and 6.1.1.4'

loop_
_exptl_crystal_face_index_h
_exptl_crystal_face_index_k
_exptl_crystal_face_index_l
_exptl_crystal_face_perp_dist
-2 1 0 0.0760
2 -1 0 0.0620
0 0 -1 0.0780
0 0 1 0.0870
0 1 0 0.0760
0 -1 0 0.0610
1 0 -2 0.0830
-1 0 2 0.1060

loop_
_geom_angle_atom_site_label_1
_geom_angle_atom_site_label_2
_geom_angle_atom_site_label_3
_geom_angle
_geom_angle_site_symmetry_1
_geom_angle_site_symmetry_3
_geom_angle_publ_flag
N1 C1 C35 123.6(3) . . ?
N1 C1 H1 118.2 . . ?
C35 C1 H1 118.2 . . ?
C5 C4 C36 119.4(3) . . ?
C5 C4 H4 120.3 . . ?
C36 C4 H4 120.3 . . ?
N1 C5 C4 123.2(3) . . ?
N1 C5 C6 120.5(3) . . ?
C4 C5 C6 116.3(3) . . ?
O1 C6 C7 118.6(3) . . ?
O1 C6 C5 118.6(3) . . ?
C7 C6 C5 122.5(3) . . ?
N2 C7 C8 122.5(3) . . ?
N2 C7 C6 121.2(3) . . ?
C8 C7 C6 116.3(3) . . ?
C9 C8 C7 119.7(3) . . ?
C9 C8 H8 120.2 . . ?
C7 C8 H8 120.2 . . ?
C8 C9 C10 118.0(3) . . ?
C8 C9 H9 121 . . ?
C10 C9 H9 121 . . ?
C11 C10 C9 119.4(3) . . ?
C11 C10 H10 120.3 . . ?
C9 C10 H10 120.3 . . ?
N2 C11 C10 123.4(3) . . ?
N2 C11 H11 118.3 . . ?
C10 C11 H11 118.3 . . ?
N3 C12 C13 109.1(3) . . ?
N3 C12 C15 123.5(3) . . ?
C13 C12 C15 127.3(3) . . ?
C14 C13 C12 107.7(3) . . ?
C14 C13 H13 126.2 . . ?
C12 C13 H13 126.2 . . ?
N4 C14 C13 106.5(3) . . ?
N4 C14 C16 125.6(3) . . ?
C13 C14 C16 127.9(3) . . ?
C12 C15 H15A 109.5 . . ?
C12 C15 H15B 109.5 . . ?
H15A C15 H15B 109.5 . . ?
C12 C15 H15C 109.5 . . ?
H15A C15 H15C 109.5 . . ?
H15B C15 H15C 109.5 . . ?
C14 C16 H16A 109.5 . . ?
C14 C16 H16B 109.5 . . ?
H16A C16 H16B 109.5 . . ?
C14 C16 H16C 109.5 . . ?
H16A C16 H16C 109.5 . . ?
H16B C16 H16C 109.5 . . ?
C18 C17 C22 122.3(3) . . ?
C18 C17 N4 123.4(3) . . ?
C22 C17 N4 114.2(3) . . ?
C17 C18 C19 118.9(3) . . ?
C17 C18 H18 120.6 . . ?
C19 C18 H18 120.6 . . ?
C20 C19 C18 120.1(3) . . ?
C20 C19 H19 119.9 . . ?
C18 C19 H19 119.9 . . ?
C19 C20 C21 120.3(3) . . ?
C19 C20 H20 119.9 . . ?
C21 C20 H20 119.9 . . ?
C20 C21 C22 121.1(3) . . ?
C20 C21 H21 119.4 . . ?
C22 C21 H21 119.4 . . ?
C21 C22 C17 117.2(3) . . ?
C21 C22 Ir1 127.6(2) . . ?
C17 C22 Ir1 115.0(2) . . ?
N5 C23 C24 109.3(3) . . ?
N5 C23 C26 122.2(3) . . ?
C24 C23 C26 128.5(3) . . ?
C25 C24 C23 107.5(3) . . ?
C25 C24 H24 126.2 . . ?
C23 C24 H24 126.2 . . ?
N6 C25 C24 106.4(3) . . ?
N6 C25 C27 125.2(3) . . ?
C24 C25 C27 128.4(3) . . ?
C23 C26 H26A 109.5 . . ?
C23 C26 H26B 109.5 . . ?
H26A C26 H26B 109.5 . . ?
C23 C26 H26C 109.5 . . ?
H26A C26 H26C 109.5 . . ?
H26B C26 H26C 109.5 . . ?
C25 C27 H27A 109.5 . . ?
C25 C27 H27B 109.5 . . ?
H27A C27 H27B 109.5 . . ?
C25 C27 H27C 109.5 . . ?
H27A C27 H27C 109.5 . . ?
H27B C27 H27C 109.5 . . ?
C29 C28 C33 122.7(3) . . ?
C29 C28 N6 122.7(3) . . ?
C33 C28 N6 114.5(2) . . ?
C30 C29 C28 118.9(3) . . ?
C30 C29 H29 120.6 . . ?
C28 C29 H29 120.6 . . ?
C29 C30 C31 120.3(3) . . ?
C29 C30 H30 119.9 . . ?
C31 C30 H30 119.9 . . ?
C30 C31 C32 120.0(3) . . ?
C30 C31 H31 120 . . ?
C32 C31 H31 120 . . ?
C31 C32 C33 121.8(3) . . ?
C31 C32 H32 119.1 . . ?
C33 C32 H32 119.1 . . ?
C32 C33 C28 116.3(3) . . ?
C32 C33 Ir1 128.7(2) . . ?
C28 C33 Ir1 115.0(2) . . ?
C1 C35 C36 119.2(3) . . ?
C1 C35 H35 120.4 . . ?
C36 C35 H35 120.4 . . ?
C4 C36 C35 118.0(3) . . ?
C4 C36 H36 121 . . ?
C35 C36 H36 121 . . ?
Cl2 C37 Cl1 112.1(8) . . ?
Cl2 C37 H37A 109.2 . . ?
Cl1 C37 H37A 109.2 . . ?
Cl2 C37 H37B 109.2 . . ?
Cl1 C37 H37B 109.2 . . ?
H37A C37 H37B 107.9 . . ?
C33 Ir1 C22 86.73(11) . . ?
C33 Ir1 N5 79.72(11) . . ?
C22 Ir1 N5 93.95(11) . . ?
C33 Ir1 N3 92.67(11) . . ?
C22 Ir1 N3 79.99(11) . . ?
N5 Ir1 N3 170.59(10) . . ?
C33 Ir1 N1 95.39(11) . . ?
C22 Ir1 N1 177.59(11) . . ?
N5 Ir1 N1 85.31(10) . . ?
N3 Ir1 N1 101.02(10) . . ?
C33 Ir1 N2 176.50(11) . . ?
C22 Ir1 N2 89.91(10) . . ?
N5 Ir1 N2 99.55(10) . . ?
N3 Ir1 N2 87.71(10) . . ?
N1 Ir1 N2 87.95(10) . . ?
C1 N1 C5 116.5(3) . . ?
C1 N1 Ir1 119.2(2) . . ?
C5 N1 Ir1 124.3(2) . . ?
C11 N2 C7 116.9(3) . . ?
C11 N2 Ir1 119.6(2) . . ?
C7 N2 Ir1 123.4(2) . . ?
C12 N3 N4 106.8(3) . . ?
C12 N3 Ir1 137.4(2) . . ?
N4 N3 Ir1 114.59(18) . . ?
C14 N4 N3 109.9(3) . . ?
C14 N4 C17 133.5(3) . . ?
N3 N4 C17 115.5(2) . . ?
C23 N5 N6 106.8(2) . . ?
C23 N5 Ir1 138.4(2) . . ?
N6 N5 Ir1 114.65(18) . . ?
C25 N6 N5 110.0(2) . . ?
C25 N6 C28 134.7(3) . . ?
N5 N6 C28 114.9(2) . . ?
F2 P1 F6 90.72(18) . . ?
F2 P1 F3 90.21(16) . . ?
F6 P1 F3 179.06(18) . . ?
F2 P1 F4 91.28(14) . . ?
F6 P1 F4 89.94(14) . . ?
F3 P1 F4 90.18(14) . . ?
F2 P1 F1 89.39(14) . . ?
F6 P1 F1 90.22(14) . . ?
F3 P1 F1 89.65(14) . . ?
F4 P1 F1 179.31(14) . . ?
F2 P1 F5 179.84(15) . . ?
F6 P1 F5 89.26(16) . . ?
F3 P1 F5 89.80(15) . . ?
F4 P1 F5 88.88(13) . . ?
F1 P1 F5 90.45(13) . . ?

loop_
_geom_bond_atom_site_label_1
_geom_bond_atom_site_label_2
_geom_bond_distance
_geom_bond_site_symmetry_2
_geom_bond_publ_flag
C1 N1 1.344(4) . ?
C1 C35 1.383(5) . ?
C1 H1 0.95 . ?
C4 C5 1.382(5) . ?
C4 C36 1.384(5) . ?
C4 H4 0.95 . ?
C5 N1 1.352(4) . ?
C5 C6 1.502(4) . ?
C6 O1 1.219(4) . ?
C6 C7 1.492(5) . ?
C7 N2 1.349(4) . ?
C7 C8 1.397(4) . ?
C8 C9 1.379(5) . ?
C8 H8 0.95 . ?
C9 C10 1.384(5) . ?
C9 H9 0.95 . ?
C10 C11 1.381(4) . ?
C10 H10 0.95 . ?
C11 N2 1.348(4) . ?
C11 H11 0.95 . ?
C12 N3 1.342(4) . ?
C12 C13 1.396(5) . ?
C12 C15 1.492(5) . ?
C13 C14 1.376(5) . ?
C13 H13 0.95 . ?
C14 N4 1.369(4) . ?
C14 C16 1.488(5) . ?
C15 H15A 0.98 . ?
C15 H15B 0.98 . ?
C15 H15C 0.98 . ?
C16 H16A 0.98 . ?
C16 H16B 0.98 . ?
C16 H16C 0.98 . ?
C17 C18 1.386(4) . ?
C17 C22 1.405(4) . ?
C17 N4 1.428(4) . ?
C18 C19 1.394(5) . ?
C18 H18 0.95 . ?
C19 C20 1.388(5) . ?
C19 H19 0.95 . ?
C20 C21 1.389(4) . ?
C20 H20 0.95 . ?
C21 C22 1.400(4) . ?
C21 H21 0.95 . ?
C22 Ir1 2.014(3) . ?
C23 N5 1.335(4) . ?
C23 C24 1.392(4) . ?
C23 C26 1.495(4) . ?
C24 C25 1.377(4) . ?
C24 H24 0.95 . ?
C25 N6 1.364(4) . ?
C25 C27 1.502(4) . ?
C26 H26A 0.98 . ?
C26 H26B 0.98 . ?
C26 H26C 0.98 . ?
C27 H27A 0.98 . ?
C27 H27B 0.98 . ?
C27 H27C 0.98 . ?
C28 C29 1.391(4) . ?
C28 C33 1.409(4) . ?
C28 N6 1.424(4) . ?
C29 C30 1.384(5) . ?
C29 H29 0.95 . ?
C30 C31 1.388(5) . ?
C30 H30 0.95 . ?
C31 C32 1.392(4) . ?
C31 H31 0.95 . ?
C32 C33 1.395(4) . ?
C32 H32 0.95 . ?
C33 Ir1 2.009(3) . ?
C35 C36 1.385(5) . ?
C35 H35 0.95 . ?
C36 H36 0.95 . ?
C37 Cl2 1.743(17) . ?
C37 Cl1 1.756(15) . ?
C37 H37A 0.99 . ?
C37 H37B 0.99 . ?
F1 P1 1.603(2) . ?
F2 P1 1.586(2) . ?
F3 P1 1.590(3) . ?
F4 P1 1.595(2) . ?
F5 P1 1.605(2) . ?
F6 P1 1.587(3) . ?
Ir1 N5 2.035(2) . ?
Ir1 N3 2.038(2) . ?
Ir1 N1 2.163(3) . ?
Ir1 N2 2.188(2) . ?
N3 N4 1.384(4) . ?
N5 N6 1.381(3) . ?

loop_
_geom_torsion_atom_site_label_1
_geom_torsion_atom_site_label_2
_geom_torsion_atom_site_label_3
_geom_torsion_atom_site_label_4
_geom_torsion
_geom_torsion_site_symmetry_1
_geom_torsion_site_symmetry_2
_geom_torsion_site_symmetry_3
_geom_torsion_site_symmetry_4
_geom_torsion_publ_flag
C36 C4 C5 N1 -0.7(6) . . . . ?
C36 C4 C5 C6 -180.0(3) . . . . ?
N1 C5 C6 O1 -142.6(4) . . . . ?
C4 C5 C6 O1 36.7(5) . . . . ?
N1 C5 C6 C7 43.7(5) . . . . ?
C4 C5 C6 C7 -137.0(3) . . . . ?
O1 C6 C7 N2 144.8(4) . . . . ?
C5 C6 C7 N2 -41.5(5) . . . . ?
O1 C6 C7 C8 -35.3(5) . . . . ?
C5 C6 C7 C8 138.5(3) . . . . ?
N2 C7 C8 C9 0.0(5) . . . . ?
C6 C7 C8 C9 -180.0(3) . . . . ?
C7 C8 C9 C10 -1.9(6) . . . . ?
C8 C9 C10 C11 1.8(6) . . . . ?
C9 C10 C11 N2 0.3(6) . . . . ?
N3 C12 C13 C14 -1.4(4) . . . . ?
C15 C12 C13 C14 175.2(3) . . . . ?
C12 C13 C14 N4 1.4(4) . . . . ?
C12 C13 C14 C16 -178.5(3) . . . . ?
C22 C17 C18 C19 -3.1(5) . . . . ?
N4 C17 C18 C19 177.9(3) . . . . ?
C17 C18 C19 C20 0.1(5) . . . . ?
C18 C19 C20 C21 1.4(5) . . . . ?
C19 C20 C21 C22 0.1(5) . . . . ?
C20 C21 C22 C17 -3.0(4) . . . . ?
C20 C21 C22 Ir1 171.3(2) . . . . ?
C18 C17 C22 C21 4.6(4) . . . . ?
N4 C17 C22 C21 -176.4(3) . . . . ?
C18 C17 C22 Ir1 -170.5(2) . . . . ?
N4 C17 C22 Ir1 8.6(3) . . . . ?
N5 C23 C24 C25 1.1(4) . . . . ?
C26 C23 C24 C25 -176.1(3) . . . . ?
C23 C24 C25 N6 -0.3(4) . . . . ?
C23 C24 C25 C27 179.7(3) . . . . ?
C33 C28 C29 C30 -0.4(6) . . . . ?
N6 C28 C29 C30 -176.3(4) . . . . ?
C28 C29 C30 C31 -0.5(7) . . . . ?
C29 C30 C31 C32 0.7(7) . . . . ?
C30 C31 C32 C33 -0.1(6) . . . . ?
C31 C32 C33 C28 -0.7(5) . . . . ?
C31 C32 C33 Ir1 -179.6(3) . . . . ?
C29 C28 C33 C32 0.9(5) . . . . ?
N6 C28 C33 C32 177.2(3) . . . . ?
C29 C28 C33 Ir1 180.0(3) . . . . ?
N6 C28 C33 Ir1 -3.8(3) . . . . ?
N1 C1 C35 C36 0.2(6) . . . . ?
C5 C4 C36 C35 1.9(6) . . . . ?
C1 C35 C36 C4 -1.7(6) . . . . ?
C35 C1 N1 C5 1.0(5) . . . . ?
C35 C1 N1 Ir1 -178.7(3) . . . . ?
C4 C5 N1 C1 -0.8(5) . . . . ?
C6 C5 N1 C1 178.5(3) . . . . ?
C4 C5 N1 Ir1 178.9(3) . . . . ?
C6 C5 N1 Ir1 -1.8(4) . . . . ?
C10 C11 N2 C7 -2.2(5) . . . . ?
C10 C11 N2 Ir1 -178.5(3) . . . . ?
C8 C7 N2 C11 2.0(5) . . . . ?
C6 C7 N2 C11 -178.0(3) . . . . ?
C8 C7 N2 Ir1 178.2(2) . . . . ?
C6 C7 N2 Ir1 -1.8(4) . . . . ?
C13 C12 N3 N4 0.8(3) . . . . ?
C15 C12 N3 N4 -175.9(3) . . . . ?
C13 C12 N3 Ir1 167.0(2) . . . . ?
C15 C12 N3 Ir1 -9.7(5) . . . . ?
C13 C14 N4 N3 -0.9(3) . . . . ?
C16 C14 N4 N3 179.0(3) . . . . ?
C13 C14 N4 C17 -168.1(3) . . . . ?
C16 C14 N4 C17 11.9(5) . . . . ?
C12 N3 N4 C14 0.1(3) . . . . ?
Ir1 N3 N4 C14 -169.70(19) . . . . ?
C12 N3 N4 C17 169.8(3) . . . . ?
Ir1 N3 N4 C17 0.0(3) . . . . ?
C18 C17 N4 C14 -19.9(5) . . . . ?
C22 C17 N4 C14 161.0(3) . . . . ?
C18 C17 N4 N3 173.5(3) . . . . ?
C22 C17 N4 N3 -5.6(4) . . . . ?
C24 C23 N5 N6 -1.5(3) . . . . ?
C26 C23 N5 N6 175.9(3) . . . . ?
C24 C23 N5 Ir1 173.4(2) . . . . ?
C26 C23 N5 Ir1 -9.2(5) . . . . ?
C24 C25 N6 N5 -0.6(4) . . . . ?
C27 C25 N6 N5 179.4(3) . . . . ?
C24 C25 N6 C28 171.3(3) . . . . ?
C27 C25 N6 C28 -8.7(6) . . . . ?
C23 N5 N6 C25 1.4(3) . . . . ?
Ir1 N5 N6 C25 -174.9(2) . . . . ?
C23 N5 N6 C28 -172.3(3) . . . . ?
Ir1 N5 N6 C28 11.4(3) . . . . ?
C29 C28 N6 C25 -0.4(6) . . . . ?
C33 C28 N6 C25 -176.7(3) . . . . ?
C29 C28 N6 N5 171.2(3) . . . . ?
C33 C28 N6 N5 -5.1(4) . . . . ?
